data_4002261
loop_
_publ_author_name
'Paulsen, J.M.'
'Donaberger, R.A.'
'Dahn, J.R.'

_publ_section_title
;
 Layered T2-, O6-, O2-, and P2-type A2/3 (M'(2+)1/3 M(4+)2/3) O2 bronzes,
 A = Li, Na; M' = Ni, Mg; M = Mn, Ti
;
_journal_name_full 'Chemistry of Materials (1,1989-)'
_journal_page_first 2257
_journal_page_last 2267
_journal_volume 12
_journal_year 2000
_chemical_formula_sum 'Mg0.3 Mn0.7 O2'
_chemical_name_systematic 'Li0.667 (Mg0.3 Mn0.7) O2'
_space_group_IT_number 12
_symmetry_space_group_name_Hall '-C 2y'
_symmetry_space_group_name_H-M 'C 1 2/m 1'
_cell_angle_alpha 90
_cell_angle_beta 99.74
_cell_angle_gamma 90
_cell_formula_units_Z 12
_cell_length_a 4.926
_cell_length_b 8.532
_cell_length_c 9.706
_cell_volume 402.050
_citation_journal_id_ASTM CMATEX
_cod_data_source_file Paulsen_CMATEX_2000_1147.cif
_cod_data_source_block Mg0.3Mn0.7O2
_cod_original_cell_volume 402.0498
_cod_database_code 4002261

loop_
_symmetry_equiv_pos_as_xyz
x,y,z
-x,y,-z
-x,-y,-z
x,-y,z
x+1/2,y+1/2,z
-x+1/2,y+1/2,-z
-x+1/2,-y+1/2,-z
x+1/2,-y+1/2,z

loop_
_atom_site_label
_atom_site_type_symbol
_atom_site_fract_x
_atom_site_fract_y
_atom_site_fract_z
_atom_site_occupancy
_atom_site_U_iso_or_equiv
Mg2 Mg+2 0 0 0.5 0.9 0.0
Mn2 Mn+3 0 0.3333 0 1 0.0
Mn4 Mn+3 0 0.3333 0.5 1 0.0
O1 O-2 0.4 0 0.08 1 0.0
Mg1 Mg+2 0 0 0 0.9 0.0
O4 O-2 0.266 0.3333 0.42 1 0.0
O2 O-2 0.4 0.6667 0.08 1 0.0
Mn3 Mn+3 0 0 0.5 0.1 0.0
O3 O-2 0.266 0 0.42 1 0.0
Mn1 Mn+3 0 0 0 0.1 0.0
